data_7000137
loop_
_publ_author_name
'Bucher, Christophe'
'Devillers, Charles H.'
'Moutet, Jean-Claude'
'P\'ecaut, Jacques'
'Royal, Guy'
'Saint-Aman, Eric'
'Thomas, Fabrice'

_publ_section_title
;
 Calix[4]phyrin based redox architectures: towards new molecular tools
 for electrochemical sensing.
;
_journal_issue 22
_journal_name_full 'Dalton transactions (Cambridge, England : 2003)'
_journal_page_first 3620
_journal_page_last 3631
_journal_paper_doi 10.1039/b507144e
_journal_year 2005
_chemical_formula_sum 'C45 H40 Cl2 Cu Fe2 N4'
_chemical_formula_weight 882.95
_chemical_name_common 'calix(4)phyrin (5)'
_chemical_name_systematic
;
?
;
_space_group_IT_number 62
_symmetry_cell_setting orthorhombic
_symmetry_space_group_name_Hall '-P 2ac 2n'
_symmetry_space_group_name_H-M 'P n m a'
_atom_sites_solution_hydrogens geom
_atom_sites_solution_primary direct
_atom_sites_solution_secondary difmap
_audit_creation_method SHELXL-97
_cell_angle_alpha 90.00
_cell_angle_beta 90.00
_cell_angle_gamma 90.00
_cell_formula_units_Z 4
_cell_length_a 14.7414(19)
_cell_length_b 18.668(2)
_cell_length_c 13.5904(17)
_cell_measurement_reflns_used 971
_cell_measurement_temperature 293(2)
_cell_measurement_theta_max 28.378
_cell_measurement_theta_min 2.9865
_cell_volume 3740.0(8)
_computing_cell_refinement 'Bruker SMART'
_computing_data_collection 'Bruker SMART'
_computing_data_reduction 'Bruker SAINT'
_computing_molecular_graphics 'Bruker SHELXTL'
_computing_publication_material 'Bruker SHELXTL'
_computing_structure_refinement 'SHELXL-97 (Sheldrick, 1997)'
_computing_structure_solution 'SHELXS-97 (Sheldrick, 1990)'
_diffrn_ambient_temperature 293(2)
_diffrn_measured_fraction_theta_full 0.924
_diffrn_measured_fraction_theta_max 0.924
_diffrn_measurement_device_type 'CCD area detector'
_diffrn_measurement_method 'phi and omega scans'
_diffrn_radiation_monochromator graphite
_diffrn_radiation_source 'fine-focus sealed tube'
_diffrn_radiation_type MoK\a
_diffrn_radiation_wavelength 0.71073
_diffrn_reflns_av_R_equivalents 0.0183
_diffrn_reflns_av_sigmaI/netI 0.0160
_diffrn_reflns_limit_h_max 19
_diffrn_reflns_limit_h_min -19
_diffrn_reflns_limit_k_max 18
_diffrn_reflns_limit_k_min -25
_diffrn_reflns_limit_l_max 13
_diffrn_reflns_limit_l_min -17
_diffrn_reflns_number 22287
_diffrn_reflns_theta_full 29.10
_diffrn_reflns_theta_max 29.10
_diffrn_reflns_theta_min 1.85
_exptl_absorpt_coefficient_mu 1.512
_exptl_absorpt_correction_type none
_exptl_crystal_colour black
_exptl_crystal_density_diffrn 1.568
_exptl_crystal_density_meas 0
_exptl_crystal_density_method 'not measured'
_exptl_crystal_description 'Square prism'
_exptl_crystal_F_000 1812
_exptl_crystal_size_max 0.40
_exptl_crystal_size_mid 0.20
_exptl_crystal_size_min 0.20
_refine_diff_density_max 1.072
_refine_diff_density_min -0.757
_refine_diff_density_rms 0.076
_refine_ls_extinction_method none
_refine_ls_goodness_of_fit_ref 1.137
_refine_ls_hydrogen_treatment mixed
_refine_ls_matrix_type full
_refine_ls_number_parameters 297
_refine_ls_number_reflns 4794
_refine_ls_number_restraints 2
_refine_ls_restrained_S_all 1.137
_refine_ls_R_factor_all 0.0449
_refine_ls_R_factor_gt 0.0393
_refine_ls_shift/su_max 0.003
_refine_ls_shift/su_mean 0.000
_refine_ls_structure_factor_coef Fsqd
_refine_ls_weighting_details 'calc w=1/[\s^2^(Fo^2^)+(0.0358P)^2^+5.2228P] where P=(Fo^2^+2Fc^2^)/3'
_refine_ls_weighting_scheme calc
_refine_ls_wR_factor_gt 0.0899
_refine_ls_wR_factor_ref 0.0926
_reflns_number_gt 4316
_reflns_number_total 4794
_reflns_threshold_expression >2sigma(I)
_cod_data_source_file b507144e.txt
_cod_data_source_block struc_4
_cod_depositor_comments
;
The following automatic conversions were performed:
'_symmetry_cell_setting' value 'Orthorhombic' changed to 'orthorhombic'
according to '/home/saulius/struct/CIF-dictionaries/cif_core.dic'
dictionary named 'cif_core.dic' version 2.4.1 from 2010-06-29.

Automatic conversion script
Id: cif_fix_enum 1527 2010-12-29 10:47:43Z saulius 
;
_cod_original_sg_symbol_H-M Pnma
_cod_database_code 7000137

loop_
_symmetry_equiv_pos_as_xyz
'x, y, z'
'-x+1/2, -y, z+1/2'
'-x, y+1/2, -z'
'x+1/2, -y+1/2, -z+1/2'
'-x, -y, -z'
'x-1/2, y, -z-1/2'
'x, -y-1/2, z'
'-x-1/2, y-1/2, z-1/2'

loop_
_atom_site_label
_atom_site_type_symbol
_atom_site_fract_x
_atom_site_fract_y
_atom_site_fract_z
_atom_site_U_iso_or_equiv
_atom_site_adp_type
_atom_site_occupancy
_atom_site_symmetry_multiplicity
_atom_site_calc_flag
_atom_site_refinement_flags
_atom_site_disorder_assembly
_atom_site_disorder_group
Cu Cu 0.76047(2) 0.7500 0.73066(2) 0.01657(9) Uani 1 2 d S . .
Fe Fe 0.52097(2) 0.470835(17) 0.70544(2) 0.02164(9) Uani 1 1 d . . .
N1 N 0.79175(12) 0.67587(9) 0.63579(13) 0.0192(3) Uani 1 1 d . . .
N2 N 0.72446(12) 0.67518(9) 0.82281(13) 0.0189(3) Uani 1 1 d . . .
C1 C 0.84626(14) 0.68367(11) 0.55691(15) 0.0203(4) Uani 1 1 d . . .
C2 C 0.84060(15) 0.62282(12) 0.49561(16) 0.0239(4) Uani 1 1 d . . .
H2 H 0.8724 0.6152 0.4375 0.029 Uiso 1 1 calc R . .
C3 C 0.77861(15) 0.57667(12) 0.53855(16) 0.0231(4) Uani 1 1 d . . .
H3 H 0.7601 0.5325 0.5142 0.028 Uiso 1 1 calc R . .
C4 C 0.74852(14) 0.60979(11) 0.62710(15) 0.0187(4) Uani 1 1 d . . .
C5 C 0.69421(14) 0.57925(11) 0.70219(15) 0.0184(4) Uani 1 1 d . . .
C6 C 0.68774(14) 0.60846(11) 0.79710(15) 0.0193(4) Uani 1 1 d . . .
C7 C 0.65297(15) 0.57656(12) 0.88439(16) 0.0236(4) Uani 1 1 d . . .
H7 H 0.6235 0.5326 0.8887 0.028 Uiso 1 1 calc R . .
C8 C 0.67058(15) 0.62221(12) 0.96110(15) 0.0232(4) Uani 1 1 d . . .
H8 H 0.6572 0.6145 1.0271 0.028 Uiso 1 1 calc R . .
C9 C 0.71318(14) 0.68340(11) 0.92003(15) 0.0186(4) Uani 1 1 d . . .
C10 C 0.7474(2) 0.7500 0.9717(2) 0.0197(6) Uani 1 2 d S . .
C11 C 0.9046(2) 0.7500 0.5450(2) 0.0227(6) Uani 1 2 d S . .
C12 C 0.8519(2) 0.7500 0.9663(3) 0.0262(7) Uani 1 2 d S . .
H12A H 0.874(3) 0.7500 0.899(3) 0.027(10) Uiso 1 2 d S . .
H12B H 0.8749(19) 0.7902(15) 0.995(2) 0.033(7) Uiso 1 1 d . . .
C13 C 0.7184(2) 0.7500 1.0804(2) 0.0247(6) Uani 1 2 d S . .
H13A H 0.652(3) 0.7500 1.087(3) 0.030(10) Uiso 1 2 d S . .
H13B H 0.7416(18) 0.7087(15) 1.114(2) 0.029(7) Uiso 1 1 d . . .
C14 C 0.9787(2) 0.7500 0.6255(3) 0.0304(7) Uani 1 2 d S . .
H14A H 0.954(3) 0.7500 0.692(3) 0.035(11) Uiso 1 2 d S . .
H14B H 1.017(2) 0.7071(17) 0.622(2) 0.043(9) Uiso 1 1 d . . .
C15 C 0.9502(3) 0.7500 0.4436(3) 0.0350(8) Uani 1 2 d S . .
H15A H 0.908(3) 0.7500 0.394(3) 0.024(10) Uiso 1 2 d S . .
H15B H 0.988(2) 0.7913(18) 0.432(2) 0.049(9) Uiso 1 1 d . . .
C21 C 0.65019(14) 0.51026(11) 0.67737(15) 0.0195(4) Uani 1 1 d . . .
C22 C 0.60191(15) 0.49575(12) 0.58766(16) 0.0232(4) Uani 1 1 d . . .
H22 H 0.5878 0.5308 0.5362 0.028 Uiso 1 1 calc R . .
C23 C 0.57778(16) 0.42184(12) 0.58652(18) 0.0275(5) Uani 1 1 d . . .
H23 H 0.5450 0.3970 0.5339 0.033 Uiso 1 1 calc R . .
C24 C 0.61037(16) 0.39039(12) 0.67480(18) 0.0285(5) Uani 1 1 d . . .
H24 H 0.6035 0.3401 0.6939 0.034 Uiso 1 1 calc R . .
C25 C 0.65428(15) 0.44439(12) 0.73105(17) 0.0236(4) Uani 1 1 d . . .
H25 H 0.6823 0.4377 0.7958 0.028 Uiso 1 1 calc R . .
C26 C 0.44544(19) 0.54368(16) 0.7832(2) 0.0398(6) Uani 1 1 d . . .
H26 H 0.4663 0.5906 0.8062 0.048 Uiso 1 1 calc R . .
C27 C 0.40353(18) 0.52931(18) 0.6910(2) 0.0430(7) Uani 1 1 d . . .
H27 H 0.3903 0.5644 0.6393 0.052 Uiso 1 1 calc R . .
C28 C 0.38460(17) 0.45511(18) 0.6873(2) 0.0405(7) Uani 1 1 d . . .
H28 H 0.3560 0.4298 0.6323 0.049 Uiso 1 1 calc R . .
C29 C 0.41415(18) 0.42356(17) 0.7763(2) 0.0391(6) Uani 1 1 d . . .
H29 H 0.4092 0.3728 0.7940 0.047 Uiso 1 1 calc R . .
C30 C 0.45180(18) 0.47848(17) 0.83573(19) 0.0375(6) Uani 1 1 d . . .
H30 H 0.4777 0.4723 0.9016 0.045 Uiso 1 1 calc R . .
C31 C 0.6381(5) 0.7500 0.4864(6) 0.079(2) Uani 0.850(4) 2 d SP A 1
H31A H 0.6769 0.7920 0.4860 0.095 Uiso 0.4250(19) 1 calc PR A 1
H31B H 0.6769 0.7080 0.4860 0.095 Uiso 0.4250(19) 1 calc PR A 1
Cl1 Cl 0.57310(11) 0.7500 0.59552(18) 0.0989(9) Uani 0.850(4) 2 d SP A 1
Cl2 Cl 0.57289(13) 0.7500 0.38160(16) 0.0805(7) Uani 0.850(4) 2 d SP A 1
C31B C 0.675(4) 0.7500 0.4438(19) 0.11(2) Uiso 0.150(4) 2 d SPD A 2
H31C H 0.7067 0.7912 0.4702 0.137 Uiso 0.0750(19) 1 calc PR A 2
H31D H 0.7067 0.7088 0.4702 0.137 Uiso 0.0750(19) 1 calc PR A 2
Cl3 Cl 0.575(3) 0.7500 0.509(4) 0.30(2) Uiso 0.150(4) 2 d SPD A 2
Cl4 Cl 0.7066(11) 0.7500 0.3218(12) 0.114(5) Uiso 0.150(4) 2 d SPD A 2

loop_
_atom_site_aniso_label
_atom_site_aniso_U_11
_atom_site_aniso_U_22
_atom_site_aniso_U_33
_atom_site_aniso_U_23
_atom_site_aniso_U_13
_atom_site_aniso_U_12
Cu 0.01857(18) 0.01499(17) 0.01614(17) 0.000 0.00277(13) 0.000
Fe 0.01858(16) 0.02200(16) 0.02433(16) -0.00315(12) 0.00341(11) -0.00196(12)
N1 0.0196(8) 0.0170(8) 0.0210(8) -0.0004(7) 0.0045(7) -0.0004(7)
N2 0.0214(8) 0.0175(8) 0.0178(8) -0.0002(6) 0.0006(7) -0.0025(7)
C1 0.0180(9) 0.0211(10) 0.0217(10) -0.0007(8) 0.0034(8) 0.0018(8)
C2 0.0245(10) 0.0252(11) 0.0220(10) -0.0045(8) 0.0072(8) 0.0003(9)
C3 0.0233(10) 0.0228(10) 0.0233(10) -0.0052(8) 0.0023(8) 0.0003(8)
C4 0.0184(9) 0.0180(9) 0.0197(9) -0.0012(7) 0.0009(7) 0.0006(8)
C5 0.0158(9) 0.0172(9) 0.0222(9) 0.0008(8) -0.0010(7) 0.0003(7)
C6 0.0196(10) 0.0177(9) 0.0207(9) 0.0000(8) -0.0005(8) -0.0024(8)
C7 0.0275(11) 0.0209(10) 0.0225(10) 0.0031(8) 0.0008(8) -0.0046(9)
C8 0.0273(11) 0.0234(11) 0.0188(10) 0.0039(8) 0.0019(8) -0.0022(9)
C9 0.0183(9) 0.0190(9) 0.0185(9) 0.0012(7) -0.0010(7) 0.0008(8)
C10 0.0215(14) 0.0207(14) 0.0169(13) 0.000 -0.0015(11) 0.000
C11 0.0207(14) 0.0199(14) 0.0275(15) 0.000 0.0089(12) 0.000
C12 0.0219(15) 0.0242(16) 0.0325(18) 0.000 -0.0047(13) 0.000
C13 0.0308(17) 0.0266(16) 0.0168(14) 0.000 -0.0025(12) 0.000
C14 0.0193(15) 0.0249(16) 0.047(2) 0.000 0.0008(15) 0.000
C15 0.038(2) 0.0282(18) 0.039(2) 0.000 0.0212(17) 0.000
C21 0.0186(9) 0.0180(10) 0.0220(9) -0.0016(8) 0.0034(8) -0.0003(8)
C22 0.0214(10) 0.0265(11) 0.0217(10) -0.0031(8) 0.0024(8) -0.0026(9)
C23 0.0256(11) 0.0248(11) 0.0321(12) -0.0112(9) 0.0035(9) -0.0030(9)
C24 0.0280(11) 0.0175(10) 0.0399(13) -0.0040(9) 0.0049(10) 0.0003(9)
C25 0.0225(10) 0.0196(10) 0.0288(11) 0.0013(9) 0.0016(9) -0.0005(8)
C26 0.0308(13) 0.0395(15) 0.0492(16) -0.0141(12) 0.0127(12) 0.0043(11)
C27 0.0254(12) 0.0583(19) 0.0452(16) 0.0028(14) 0.0084(11) 0.0137(12)
C28 0.0208(12) 0.0655(19) 0.0354(13) -0.0089(13) 0.0049(10) -0.0079(12)
C29 0.0297(13) 0.0504(16) 0.0372(14) -0.0010(12) 0.0118(11) -0.0128(12)
C30 0.0300(12) 0.0560(17) 0.0264(12) -0.0073(11) 0.0092(10) -0.0045(12)
C31 0.037(3) 0.117(7) 0.083(5) 0.000 -0.019(4) 0.000
Cl1 0.0297(7) 0.174(2) 0.0933(15) 0.000 -0.0038(8) 0.000
Cl2 0.0670(11) 0.0802(12) 0.0943(14) 0.000 -0.0384(10) 0.000

loop_
_atom_type_symbol
_atom_type_description
_atom_type_scat_dispersion_real
_atom_type_scat_dispersion_imag
_atom_type_scat_source
C C 0.0033 0.0016 'International Tables Vol C Tables 4.2.6.8 and 6.1.1.4'
H H 0.0000 0.0000 'International Tables Vol C Tables 4.2.6.8 and 6.1.1.4'
N N 0.0061 0.0033 'International Tables Vol C Tables 4.2.6.8 and 6.1.1.4'
Cl Cl 0.1484 0.1585 'International Tables Vol C Tables 4.2.6.8 and 6.1.1.4'
Fe Fe 0.3463 0.8444 'International Tables Vol C Tables 4.2.6.8 and 6.1.1.4'
Cu Cu 0.3201 1.2651 'International Tables Vol C Tables 4.2.6.8 and 6.1.1.4'

loop_
_geom_angle_atom_site_label_1
_geom_angle_atom_site_label_2
_geom_angle_atom_site_label_3
_geom_angle
_geom_angle_site_symmetry_1
_geom_angle_site_symmetry_3
_geom_angle_publ_flag
N1 Cu N1 90.61(10) . 7_575 ?
N1 Cu N2 177.65(8) . 7_575 ?
N1 Cu N2 88.89(7) 7_575 7_575 ?
N1 Cu N2 88.89(7) . . ?
N1 Cu N2 177.65(8) 7_575 . ?
N2 Cu N2 91.52(10) 7_575 . ?
C23 Fe C24 40.74(10) . . ?
C23 Fe C29 119.76(11) . . ?
C24 Fe C29 106.00(11) . . ?
C23 Fe C28 104.10(10) . . ?
C24 Fe C28 120.27(11) . . ?
C29 Fe C28 40.45(12) . . ?
C23 Fe C30 157.19(11) . . ?
C24 Fe C30 123.31(11) . . ?
C29 Fe C30 40.52(11) . . ?
C28 Fe C30 68.00(11) . . ?
C23 Fe C22 40.81(9) . . ?
C24 Fe C22 68.40(10) . . ?
C29 Fe C22 155.99(10) . . ?
C28 Fe C22 120.66(10) . . ?
C30 Fe C22 161.62(11) . . ?
C23 Fe C26 158.37(11) . . ?
C24 Fe C26 160.69(12) . . ?
C29 Fe C26 68.01(12) . . ?
C28 Fe C26 67.91(12) . . ?
C30 Fe C26 40.38(12) . . ?
C22 Fe C26 124.59(11) . . ?
C23 Fe C25 68.51(9) . . ?
C24 Fe C25 40.59(9) . . ?
C29 Fe C25 123.53(11) . . ?
C28 Fe C25 157.65(12) . . ?
C30 Fe C25 110.26(10) . . ?
C22 Fe C25 68.30(9) . . ?
C26 Fe C25 126.24(11) . . ?
C23 Fe C27 120.57(11) . . ?
C24 Fe C27 156.18(12) . . ?
C29 Fe C27 68.04(13) . . ?
C28 Fe C27 40.32(13) . . ?
C30 Fe C27 68.07(12) . . ?
C22 Fe C27 107.16(11) . . ?
C26 Fe C27 40.53(12) . . ?
C25 Fe C27 161.54(11) . . ?
C23 Fe C21 68.68(9) . . ?
C24 Fe C21 68.35(9) . . ?
C29 Fe C21 160.89(10) . . ?
C28 Fe C21 158.33(11) . . ?
C30 Fe C21 126.20(10) . . ?
C22 Fe C21 40.76(8) . . ?
C26 Fe C21 110.95(10) . . ?
C25 Fe C21 40.51(8) . . ?
C27 Fe C21 124.50(11) . . ?
C1 N1 C4 107.52(17) . . ?
C1 N1 Cu 126.24(15) . . ?
C4 N1 Cu 125.24(14) . . ?
C9 N2 C6 107.42(17) . . ?
C9 N2 Cu 125.80(14) . . ?
C6 N2 Cu 125.55(14) . . ?
N1 C1 C2 110.33(19) . . ?
N1 C1 C11 120.8(2) . . ?
C2 C1 C11 128.9(2) . . ?
C3 C2 C1 106.91(18) . . ?
C2 C3 C4 106.95(19) . . ?
N1 C4 C5 123.62(18) . . ?
N1 C4 C3 108.27(18) . . ?
C5 C4 C3 127.6(2) . . ?
C6 C5 C4 122.96(19) . . ?
C6 C5 C21 121.15(18) . . ?
C4 C5 C21 115.68(18) . . ?
N2 C6 C5 123.22(19) . . ?
N2 C6 C7 107.64(18) . . ?
C5 C6 C7 128.91(19) . . ?
C8 C7 C6 107.79(19) . . ?
C7 C8 C9 106.57(19) . . ?
N2 C9 C8 110.53(18) . . ?
N2 C9 C10 120.6(2) . . ?
C8 C9 C10 128.8(2) . . ?
C9 C10 C9 110.4(2) 7_575 . ?
C9 C10 C13 110.67(16) 7_575 . ?
C9 C10 C13 110.67(16) . . ?
C9 C10 C12 108.09(17) 7_575 . ?
C9 C10 C12 108.09(17) . . ?
C13 C10 C12 108.8(3) . . ?
C1 C11 C1 109.5(2) 7_575 . ?
C1 C11 C15 110.19(18) 7_575 . ?
C1 C11 C15 110.19(18) . . ?
C1 C11 C14 108.96(18) 7_575 . ?
C1 C11 C14 108.96(18) . . ?
C15 C11 C14 109.0(3) . . ?
C25 C21 C22 106.94(19) . . ?
C25 C21 C5 127.78(19) . . ?
C22 C21 C5 125.02(19) . . ?
C25 C21 Fe 68.94(12) . . ?
C22 C21 Fe 68.59(12) . . ?
C5 C21 Fe 131.91(15) . . ?
C23 C22 C21 108.4(2) . . ?
C23 C22 Fe 69.11(13) . . ?
C21 C22 Fe 70.65(12) . . ?
C24 C23 C22 107.9(2) . . ?
C24 C23 Fe 69.77(13) . . ?
C22 C23 Fe 70.08(13) . . ?
C23 C24 C25 108.4(2) . . ?
C23 C24 Fe 69.49(13) . . ?
C25 C24 Fe 70.27(13) . . ?
C24 C25 C21 108.4(2) . . ?
C24 C25 Fe 69.14(13) . . ?
C21 C25 Fe 70.55(12) . . ?
C30 C26 C27 108.1(3) . . ?
C30 C26 Fe 69.73(15) . . ?
C27 C26 Fe 69.95(15) . . ?
C28 C27 C26 107.6(3) . . ?
C28 C27 Fe 69.48(16) . . ?
C26 C27 Fe 69.52(15) . . ?
C27 C28 C29 108.4(3) . . ?
C27 C28 Fe 70.20(15) . . ?
C29 C28 Fe 69.76(15) . . ?
C28 C29 C30 107.9(3) . . ?
C28 C29 Fe 69.79(15) . . ?
C30 C29 Fe 69.82(15) . . ?
C26 C30 C29 108.0(3) . . ?
C26 C30 Fe 69.90(15) . . ?
C29 C30 Fe 69.66(14) . . ?
Cl2 C31 Cl1 113.1(4) . . ?
Cl4 C31B Cl3 137(4) . . ?

loop_
_geom_bond_atom_site_label_1
_geom_bond_atom_site_label_2
_geom_bond_distance
_geom_bond_site_symmetry_2
_geom_bond_publ_flag
Cu N1 1.9469(17) . ?
Cu N1 1.9469(18) 7_575 ?
Cu N2 1.9496(17) 7_575 ?
Cu N2 1.9496(17) . ?
Fe C23 2.037(2) . ?
Fe C24 2.041(2) . ?
Fe C29 2.046(3) . ?
Fe C28 2.047(3) . ?
Fe C30 2.048(2) . ?
Fe C22 2.050(2) . ?
Fe C26 2.051(3) . ?
Fe C25 2.056(2) . ?
Fe C27 2.056(3) . ?
Fe C21 2.077(2) . ?
N1 C1 1.348(3) . ?
N1 C4 1.393(3) . ?
N2 C9 1.341(3) . ?
N2 C6 1.402(3) . ?
C1 C2 1.411(3) . ?
C1 C11 1.516(3) . ?
C2 C3 1.385(3) . ?
C3 C4 1.424(3) . ?
C4 C5 1.417(3) . ?
C5 C6 1.403(3) . ?
C5 C21 1.481(3) . ?
C6 C7 1.423(3) . ?
C7 C8 1.371(3) . ?
C8 C9 1.418(3) . ?
C9 C10 1.514(3) . ?
C10 C9 1.514(3) 7_575 ?
C10 C13 1.538(4) . ?
C10 C12 1.543(4) . ?
C11 C1 1.516(3) 7_575 ?
C11 C15 1.533(5) . ?
C11 C14 1.546(5) . ?
C21 C25 1.431(3) . ?
C21 C22 1.437(3) . ?
C22 C23 1.425(3) . ?
C23 C24 1.420(4) . ?
C24 C25 1.421(3) . ?
C26 C30 1.415(4) . ?
C26 C27 1.422(4) . ?
C27 C28 1.414(4) . ?
C28 C29 1.415(4) . ?
C29 C30 1.418(4) . ?
C31 Cl2 1.719(7) . ?
C31 Cl1 1.765(10) . ?
C31B Cl4 1.722(10) . ?
C31B Cl3 1.725(10) . ?
